data_7042846
loop_
_publ_author_name
'Murray, Keith S.'
'Phonsri, Wasinee'
'Macedo, David'
'Davies, Casey G.'
'Jameson, Guy N. L.'
'Moubaraki, Boujemaa'

_publ_section_title
;
 Heteroleptic Iron(III) Schiff Base Spin Crossover Complexes; Halogen
 Substitution, Solvent Loss and Crystallite Size Effects
;
_journal_name_full 'Dalton Trans.'
_journal_paper_doi 10.1039/C7DT00947J
_journal_year 2017
_chemical_formula_sum 'C58 H49 F2 Fe2 N15 O4 S2'
_chemical_formula_weight 1233.94
_chemical_name_common '[Fe(qsal-F)(thsa)]2.5MeCN'
_chemical_name_systematic
;
 ?
;
_space_group_crystal_system triclinic
_space_group_IT_number 2
_space_group_name_Hall '-P 1'
_space_group_name_H-M_alt 'P -1'
_symmetry_space_group_name_Hall '-P 1'
_symmetry_space_group_name_H-M 'P -1'
_atom_sites_solution_hydrogens geom
_atom_sites_solution_primary direct
_atom_sites_solution_secondary difmap
_audit_creation_method SHELXL-2013
_audit_update_record
;
2017-01-23 deposited with the CCDC.
2017-05-01 downloaded from the CCDC.
;
_cell_angle_alpha 119.54(3)
_cell_angle_beta 109.03(3)
_cell_angle_gamma 91.39(3)
_cell_formula_units_Z 2
_cell_length_a 13.066(3)
_cell_length_b 16.467(3)
_cell_length_c 16.472(3)
_cell_measurement_reflns_used 15927
_cell_measurement_temperature 160(2)
_cell_measurement_theta_max 31.857
_cell_measurement_theta_min 0.816
_cell_volume 2840.2(16)
_computing_cell_refinement 'XDS (Kabsch, 1993)'
_computing_data_collection 'BluIce (McPhillips, 2002)'
_computing_data_reduction 'XDS (Kabsch, 1993)'
_computing_molecular_graphics X-SEED
_computing_publication_material 'XCIF V6.12 (BrukerAXS, 2001).'
_computing_structure_refinement 'SHELXL-2013 (Sheldrick, 2013)'
_computing_structure_solution 'ShelXT (Sheldrick, 2015)'
_diffrn_ambient_temperature 160(2)
_diffrn_measured_fraction_theta_full 0.978
_diffrn_measured_fraction_theta_max 0.816
_diffrn_measurement_device_type 'ADSC Quantum 210r'
_diffrn_measurement_method 'Phi Scan'
_diffrn_radiation_type Synchrotron
_diffrn_radiation_wavelength 0.71073
_diffrn_reflns_av_R_equivalents 0.0319
_diffrn_reflns_av_unetI/netI 0.0211
_diffrn_reflns_Laue_measured_fraction_full 0.978
_diffrn_reflns_Laue_measured_fraction_max 0.816
_diffrn_reflns_limit_h_max 18
_diffrn_reflns_limit_h_min -19
_diffrn_reflns_limit_k_max 22
_diffrn_reflns_limit_k_min -22
_diffrn_reflns_limit_l_max 24
_diffrn_reflns_limit_l_min -24
_diffrn_reflns_number 65132
_diffrn_reflns_point_group_measured_fraction_full 0.978
_diffrn_reflns_point_group_measured_fraction_max 0.816
_diffrn_reflns_theta_full 27.500
_diffrn_reflns_theta_max 31.857
_diffrn_reflns_theta_min 1.457
_diffrn_source 'MX1, Australian Synchrotron'
_exptl_absorpt_coefficient_mu 0.653
_exptl_absorpt_correction_T_max 0.987
_exptl_absorpt_correction_T_min 0.977
_exptl_absorpt_correction_type multi-scan
_exptl_absorpt_process_details 'XScale within XDS'
_exptl_crystal_colour Black
_exptl_crystal_density_diffrn 1.443
_exptl_crystal_description Block
_exptl_crystal_F_000 1272
_exptl_crystal_size_max 0.05
_exptl_crystal_size_mid 0.03
_exptl_crystal_size_min 0.02
_refine_diff_density_max 0.729
_refine_diff_density_min -0.593
_refine_diff_density_rms 0.058
_refine_ls_extinction_method none
_refine_ls_goodness_of_fit_ref 1.041
_refine_ls_hydrogen_treatment constr
_refine_ls_matrix_type full
_refine_ls_number_parameters 813
_refine_ls_number_reflns 15927
_refine_ls_number_restraints 31
_refine_ls_restrained_S_all 1.053
_refine_ls_R_factor_all 0.0433
_refine_ls_R_factor_gt 0.0397
_refine_ls_shift/su_max 0.001
_refine_ls_shift/su_mean 0.000
_refine_ls_structure_factor_coef Fsqd
_refine_ls_weighting_details
;
 w=1/[\s^2^(Fo^2^)+(0.0520P)^2^+1.8102P]
 where P=(Fo^2^+2Fc^2^)/3
;
_refine_ls_weighting_scheme calc
_refine_ls_wR_factor_gt 0.1055
_refine_ls_wR_factor_ref 0.1081
_reflns_Friedel_coverage 0.000
_reflns_number_gt 14499
_reflns_number_total 15927
_reflns_threshold_expression 'I > 2\s(I)'
_cod_data_source_file c7dt00947j2.cif
_cod_data_source_block 160K_a
_cod_depositor_comments
;
The following automatic conversions were performed:

'_exptl_absorpt_correction_type' value 'Multi-Scan' changed to
'multi-scan' according to
/home/data/users/saulius/crontab/automatic-downloads/rss-feeds/RSC/lib/dictionaries/cif_core.dic
dictionary named 'cif_core.dic' version 2.4.2 from 2011-04-26.

Automatic conversion script
Id: cif_fix_values 4973 2017-02-22 13:04:09Z antanas 
;
_cod_original_cell_volume 2840.1(13)
_cod_database_code 7042846
_shelx_space_group_comment
;
The symmetry employed for this shelxl refinement is uniquely defined
by the following loop, which should always be used as a source of
symmetry information in preference to the above space-group names.
They are only intended as comments.
;
_shelxl_version_number 2013-2

loop_
_space_group_symop_operation_xyz
'x, y, z'
'-x, -y, -z'

loop_
_atom_site_label
_atom_site_type_symbol
_atom_site_fract_x
_atom_site_fract_y
_atom_site_fract_z
_atom_site_U_iso_or_equiv
_atom_site_adp_type
_atom_site_occupancy
_atom_site_site_symmetry_order
_atom_site_calc_flag
_atom_site_refinement_flags_posn
_atom_site_refinement_flags_adp
_atom_site_refinement_flags_occupancy
_atom_site_disorder_assembly
_atom_site_disorder_group
Fe1 Fe 0.40779(2) 0.79313(2) 0.25654(2) 0.02064(5) Uani 1 1 d . . . . .
Fe2 Fe 0.47985(2) 0.24785(2) 0.32659(2) 0.02266(5) Uani 1 1 d . . . . .
S1 S 0.51413(3) 0.79120(2) 0.39185(3) 0.02428(7) Uani 1 1 d . . . . .
S2 S 0.36241(3) 0.24563(3) 0.17764(3) 0.03083(9) Uani 1 1 d . . . . .
F1 F 0.08401(11) 1.06491(9) 0.48145(12) 0.0554(3) Uani 1 1 d . . . . .
F2 F -0.03544(11) 0.01346(14) 0.22639(13) 0.0779(5) Uani 1 1 d . . . . .
O1 O 0.27799(9) 0.78249(7) 0.28021(9) 0.0265(2) Uani 1 1 d . . . . .
O2 O 0.32447(9) 0.79605(8) 0.13918(8) 0.0282(2) Uani 1 1 d . . . . .
O3 O 0.36639(10) 0.25111(9) 0.38042(9) 0.0324(2) Uani 1 1 d . . . . .
O4 O 0.59363(10) 0.27965(8) 0.45242(9) 0.0294(2) Uani 1 1 d . . . . .
N1 N 0.44739(10) 0.93139(8) 0.33510(9) 0.0212(2) Uani 1 1 d . . . . .
N2 N 0.54147(11) 0.80795(9) 0.22899(10) 0.0245(2) Uani 1 1 d . . . . .
N3 N 0.38148(10) 0.65425(8) 0.18647(9) 0.0225(2) Uani 1 1 d . . . . .
N4 N 0.43300(11) 0.60791(9) 0.23516(9) 0.0251(2) Uani 1 1 d . . . . .
N5 N 0.54589(12) 0.63217(9) 0.38847(10) 0.0275(2) Uani 1 1 d . . . . .
H5A H 0.5396 0.5700 0.3606 0.033 Uiso 1 1 calc R U . . .
H5B H 0.5866 0.6714 0.4534 0.033 Uiso 1 1 calc R U . . .
N6 N 0.41826(11) 0.09449(9) 0.23270(10) 0.0267(2) Uani 1 1 d . . . . .
N7 N 0.59803(12) 0.19719(10) 0.25852(11) 0.0309(3) Uani 1 1 d . . . . .
N8 N 0.49016(11) 0.42618(9) 0.30755(10) 0.0267(2) Uani 1 1 d . . . . .
N9 N 0.53109(10) 0.39271(8) 0.37185(9) 0.0230(2) Uani 1 1 d . . . . .
N10 N 0.37264(13) 0.39175(10) 0.15274(11) 0.0340(3) Uani 1 1 d . . . . .
H10A H 0.3978 0.4505 0.1703 0.041 Uiso 1 1 calc R U . . .
H10B H 0.3210 0.3517 0.0923 0.041 Uiso 1 1 calc R U . . .
N11 N 0.14414(17) 0.00411(17) 0.00330(15) 0.0579(5) Uani 1 1 d . . . . .
N12 N 0.1476(2) 0.2999(3) -0.0327(2) 0.0859(9) Uani 1 1 d . . . . .
N13 N 0.0839(2) 1.32781(16) 0.7222(2) 0.0676(6) Uani 1 1 d . . . . .
C1 C 0.23743(12) 0.85425(11) 0.33116(11) 0.0249(3) Uani 1 1 d . . . . .
C2 C 0.13771(14) 0.83129(12) 0.33981(13) 0.0317(3) Uani 1 1 d . . . . .
H2 H 0.1052 0.7660 0.3106 0.038 Uiso 1 1 calc R U . . .
C3 C 0.08685(14) 0.90106(13) 0.38941(15) 0.0360(3) Uani 1 1 d . . . . .
H3 H 0.0195 0.8843 0.3937 0.043 Uiso 1 1 calc R U . . .
C4 C 0.13577(15) 0.99649(13) 0.43310(15) 0.0365(4) Uani 1 1 d . . . . .
C5 C 0.23248(14) 1.02341(12) 0.42940(13) 0.0317(3) Uani 1 1 d . . . . .
H5 H 0.2642 1.0894 0.4612 0.038 Uiso 1 1 calc R U . . .
C6 C 0.28579(12) 0.95290(10) 0.37810(11) 0.0247(3) Uani 1 1 d . . . . .
C7 C 0.38781(12) 0.98622(10) 0.37799(11) 0.0233(3) Uani 1 1 d . . . . .
H7 H 0.4139 1.0535 0.4118 0.028 Uiso 1 1 calc R U . . .
C8 C 0.55194(12) 0.97060(10) 0.34460(11) 0.0219(2) Uani 1 1 d . . . . .
C9 C 0.60795(12) 1.06534(10) 0.40402(11) 0.0251(3) Uani 1 1 d . . . . .
H9 H 0.5777 1.1127 0.4459 0.030 Uiso 1 1 calc R U . . .
C10 C 0.71053(13) 1.09168(11) 0.40233(13) 0.0301(3) Uani 1 1 d . . . . .
H10 H 0.7487 1.1571 0.4436 0.036 Uiso 1 1 calc R U . . .
C11 C 0.75638(14) 1.02534(12) 0.34268(13) 0.0314(3) Uani 1 1 d . . . . .
H11 H 0.8253 1.0450 0.3426 0.038 Uiso 1 1 calc R U . . .
C12 C 0.70111(13) 0.92732(11) 0.28112(12) 0.0281(3) Uani 1 1 d . . . . .
C13 C 0.73915(15) 0.85345(13) 0.21416(14) 0.0358(3) Uani 1 1 d . . . . .
H13 H 0.8069 0.8677 0.2092 0.043 Uiso 1 1 calc R U . . .
C14 C 0.67756(16) 0.76154(13) 0.15677(15) 0.0385(4) Uani 1 1 d . . . . .
H14 H 0.7013 0.7118 0.1102 0.046 Uiso 1 1 calc R U . . .
C15 C 0.57906(15) 0.74064(12) 0.16671(13) 0.0324(3) Uani 1 1 d . . . . .
H15 H 0.5381 0.6762 0.1275 0.039 Uiso 1 1 calc R U . . .
C16 C 0.59938(12) 0.90088(10) 0.28423(11) 0.0232(3) Uani 1 1 d . . . . .
C17 C 0.25581(12) 0.72196(11) 0.05251(11) 0.0262(3) Uani 1 1 d . . . . .
C18 C 0.18387(14) 0.73888(13) -0.02031(13) 0.0343(3) Uani 1 1 d . . . . .
H18 H 0.1870 0.8028 -0.0049 0.041 Uiso 1 1 calc R U . . .
C19 C 0.10926(15) 0.66469(14) -0.11322(14) 0.0394(4) Uani 1 1 d . . . . .
H19 H 0.0613 0.6785 -0.1600 0.047 Uiso 1 1 calc R U . . .
C20 C 0.10360(15) 0.56971(14) -0.13901(13) 0.0376(4) Uani 1 1 d . . . . .
H20 H 0.0525 0.5188 -0.2030 0.045 Uiso 1 1 calc R U . . .
C21 C 0.17352(14) 0.55132(12) -0.06987(12) 0.0318(3) Uani 1 1 d . . . . .
H21 H 0.1707 0.4867 -0.0876 0.038 Uiso 1 1 calc R U . . .
C22 C 0.24902(12) 0.62507(11) 0.02617(11) 0.0262(3) Uani 1 1 d . . . . .
C23 C 0.31420(12) 0.59657(10) 0.09330(11) 0.0257(3) Uani 1 1 d . . . . .
H23 H 0.3071 0.5298 0.0668 0.031 Uiso 1 1 calc R U . . .
C24 C 0.49339(12) 0.66727(10) 0.33185(11) 0.0232(3) Uani 1 1 d . . . . .
C25 C 0.26938(14) 0.19269(13) 0.33874(13) 0.0327(3) Uani 1 1 d . . . . .
C26 C 0.18499(17) 0.22705(17) 0.37350(17) 0.0450(4) Uani 1 1 d . . . . .
H26 H 0.1983 0.2926 0.4245 0.054 Uiso 1 1 calc R U . . .
C27 C 0.08324(18) 0.1672(2) 0.3348(2) 0.0548(6) Uani 1 1 d . . . . .
H27 H 0.0269 0.1914 0.3586 0.066 Uiso 1 1 calc R U . . .
C28 C 0.06439(17) 0.0721(2) 0.26128(18) 0.0549(6) Uani 1 1 d . . . . .
C29 C 0.14185(17) 0.03519(17) 0.22425(16) 0.0466(5) Uani 1 1 d . . . . .
H29 H 0.1261 -0.0308 0.1735 0.056 Uiso 1 1 calc R U . . .
C30 C 0.24625(14) 0.09488(13) 0.26112(13) 0.0339(3) Uani 1 1 d . . . . .
C31 C 0.32225(15) 0.05110(12) 0.21509(12) 0.0325(3) Uani 1 1 d . . . . .
H31 H 0.3000 -0.0160 0.1672 0.039 Uiso 1 1 calc R U . . .
C32 C 0.48039(15) 0.04351(11) 0.17488(11) 0.0290(3) Uani 1 1 d . . . . .
C33 C 0.45705(18) -0.05373(12) 0.10711(13) 0.0390(4) Uani 1 1 d . . . . .
H33 H 0.3948 -0.0940 0.0968 0.047 Uiso 1 1 calc R U . . .
C34 C 0.5254(2) -0.09384(14) 0.05281(14) 0.0471(5) Uani 1 1 d . . . . .
H34 H 0.5071 -0.1609 0.0054 0.057 Uiso 1 1 calc R U . . .
C35 C 0.6163(2) -0.03961(15) 0.06632(15) 0.0445(5) Uani 1 1 d . . . . .
H35 H 0.6604 -0.0685 0.0285 0.053 Uiso 1 1 calc R U . . .
C36 C 0.64511(17) 0.06050(14) 0.13727(14) 0.0379(4) Uani 1 1 d . . . . .
C37 C 0.73905(19) 0.12282(18) 0.15805(17) 0.0502(5) Uani 1 1 d . . . . .
H37 H 0.7873 0.0982 0.1236 0.060 Uiso 1 1 calc R U . . .
C38 C 0.7602(2) 0.21800(19) 0.2273(2) 0.0574(6) Uani 1 1 d . . . . .
H38 H 0.8235 0.2603 0.2421 0.069 Uiso 1 1 calc R U . . .
C39 C 0.68746(16) 0.25307(15) 0.27670(17) 0.0452(4) Uani 1 1 d . . . . .
H39 H 0.7030 0.3197 0.3252 0.054 Uiso 1 1 calc R U . . .
C40 C 0.57575(14) 0.10140(12) 0.19025(12) 0.0298(3) Uani 1 1 d . . . . .
C41 C 0.65831(12) 0.35860(11) 0.53562(11) 0.0250(3) Uani 1 1 d . . . . .
C42 C 0.72407(13) 0.35581(13) 0.62079(13) 0.0311(3) Uani 1 1 d . . . . .
H42 H 0.7226 0.2961 0.6166 0.037 Uiso 1 1 calc R U . . .
C43 C 0.79033(15) 0.43817(14) 0.70989(14) 0.0371(4) Uani 1 1 d . . . . .
H43 H 0.8333 0.4345 0.7664 0.044 Uiso 1 1 calc R U . . .
C44 C 0.79550(15) 0.52710(14) 0.71862(14) 0.0391(4) Uani 1 1 d . . . . .
H44 H 0.8415 0.5836 0.7804 0.047 Uiso 1 1 calc R U . . .
C45 C 0.73281(14) 0.53152(12) 0.63609(13) 0.0338(3) Uani 1 1 d . . . . .
H45 H 0.7362 0.5918 0.6415 0.041 Uiso 1 1 calc R U . . .
C46 C 0.66371(12) 0.44852(10) 0.54377(11) 0.0254(3) Uani 1 1 d . . . . .
C47 C 0.60197(13) 0.45944(10) 0.46115(11) 0.0258(3) Uani 1 1 d . . . . .
H47 H 0.6142 0.5221 0.4730 0.031 Uiso 1 1 calc R U . . .
C48 C 0.41335(13) 0.36305(10) 0.21872(11) 0.0254(3) Uani 1 1 d . . . . .
C49 C 0.11340(18) 0.07354(19) 0.03113(18) 0.0506(5) Uani 1 1 d . . . . .
C50 C 0.0732(2) 0.1610(2) 0.0707(3) 0.0760(9) Uani 1 1 d . . . . .
H50A H -0.0038 0.1455 0.0626 0.114 Uiso 1 1 calc R U . . .
H50B H 0.0764 0.1919 0.0336 0.114 Uiso 1 1 calc R U . . .
H50C H 0.1197 0.2044 0.1427 0.114 Uiso 1 1 calc R U . . .
C51 C 0.07140(17) 0.32465(19) -0.05870(16) 0.0515(5) Uani 1 1 d . . . . .
C52 C -0.02522(19) 0.3591(2) -0.0917(2) 0.0621(7) Uani 1 1 d . . . . .
H52A H -0.0338 0.4118 -0.0324 0.093 Uiso 1 1 calc R U . . .
H52B H -0.0916 0.3068 -0.1308 0.093 Uiso 1 1 calc R U . . .
H52C H -0.0155 0.3819 -0.1342 0.093 Uiso 1 1 calc R U . . .
C55 C 0.14594(18) 1.31011(15) 0.68544(17) 0.0451(4) Uani 1 1 d . . . . .
C56 C 0.2264(3) 1.2884(3) 0.6398(3) 0.0827(10) Uani 1 1 d . . . . .
H56A H 0.2840 1.3465 0.6729 0.124 Uiso 1 1 calc R U . . .
H56B H 0.1895 1.2650 0.5676 0.124 Uiso 1 1 calc R U . . .
H56C H 0.2604 1.2391 0.6477 0.124 Uiso 1 1 calc R U . . .
C60 C 0.3763(15) 0.5778(13) -0.1543(13) 0.094(4) Uani 0.531(3) 1 d D . P A 1
H60A H 0.3268 0.6167 -0.1267 0.142 Uiso 0.531(3) 1 calc R U P A 1
H60B H 0.3339 0.5269 -0.2250 0.142 Uiso 0.531(3) 1 calc R U P A 1
H60C H 0.4357 0.6184 -0.1508 0.142 Uiso 0.531(3) 1 calc R U P A 1
N15 N 0.4639(4) 0.5042(3) -0.0469(4) 0.0706(13) Uani 0.531(3) 1 d D . P A 1
C61 C 0.4247(4) 0.5354(4) -0.0954(4) 0.0581(12) Uani 0.531(3) 1 d D . P A 1
C63 C 0.7179(5) 0.4654(5) 0.2800(6) 0.0693(17) Uani 0.487(3) 1 d D . P B 2
N16 N 0.7769(5) 0.4907(6) 0.3597(6) 0.098(2) Uani 0.487(3) 1 d D . P B 2
C64 C -0.0573(8) 0.3933(8) -0.4659(8) 0.116(4) Uani 0.618(3) 1 d D U P C 3
H64A H -0.1091 0.4056 -0.5149 0.174 Uiso 0.618(3) 1 calc R U P C 3
H64B H -0.0830 0.4084 -0.4115 0.174 Uiso 0.618(3) 1 calc R U P C 3
H64C H -0.0538 0.3256 -0.5001 0.174 Uiso 0.618(3) 1 calc R U P C 3
C65 C 0.0540(7) 0.4537(6) -0.4229(6) 0.115(2) Uani 0.618(3) 1 d D U P C 3
N18 N 1.0110(10) 0.3848(7) 0.3605(9) 0.130(4) Uani 0.364(3) 1 d D . P D 4
C67 C 1.0329(8) 0.4683(7) 0.3983(7) 0.088(3) Uani 0.364(3) 1 d D . P D 4
N17 N 0.1435(8) 0.4988(8) -0.3918(9) 0.195(4) Uani 0.618(3) 1 d D U P C 3
C62 C 0.6403(16) 0.4309(17) 0.1767(11) 0.118(7) Uani 0.487(3) 1 d D . P B 2
H62A H 0.5812 0.4665 0.1789 0.177 Uiso 0.487(3) 1 calc R U P B 2
H62B H 0.6076 0.3625 0.1423 0.177 Uiso 0.487(3) 1 calc R U P B 2
H62C H 0.6801 0.4404 0.1398 0.177 Uiso 0.487(3) 1 calc R U P B 2
C66 C 1.0584(9) 0.5718(6) 0.4458(8) 0.0514(19) Uani 0.364(3) 1 d D . P D 4
H66A H 1.1392 0.5961 0.4779 0.077 Uiso 0.364(3) 1 calc R U P D 4
H66B H 1.0266 0.6011 0.4972 0.077 Uiso 0.364(3) 1 calc R U P D 4
H66C H 1.0267 0.5880 0.3944 0.077 Uiso 0.364(3) 1 calc R U P D 4

loop_
_atom_site_aniso_label
_atom_site_aniso_U_11
_atom_site_aniso_U_22
_atom_site_aniso_U_33
_atom_site_aniso_U_23
_atom_site_aniso_U_13
_atom_site_aniso_U_12
Fe1 0.02486(10) 0.01793(9) 0.02186(10) 0.01164(8) 0.01032(8) 0.00535(7)
Fe2 0.02690(10) 0.01840(9) 0.02339(10) 0.01124(8) 0.01035(8) 0.00452(7)
S1 0.03201(17) 0.01848(14) 0.02214(15) 0.01079(12) 0.01021(13) 0.00597(12)
S2 0.03628(19) 0.02241(16) 0.02705(17) 0.01366(14) 0.00414(15) 0.00109(14)
F1 0.0560(7) 0.0440(6) 0.0791(9) 0.0254(7) 0.0520(7) 0.0228(6)
F2 0.0373(7) 0.1163(14) 0.0807(11) 0.0611(11) 0.0115(7) -0.0173(8)
O1 0.0278(5) 0.0221(5) 0.0342(6) 0.0161(4) 0.0152(4) 0.0060(4)
O2 0.0328(5) 0.0246(5) 0.0257(5) 0.0156(4) 0.0063(4) 0.0030(4)
O3 0.0337(6) 0.0332(6) 0.0289(5) 0.0137(5) 0.0155(5) 0.0037(5)
O4 0.0370(6) 0.0235(5) 0.0285(5) 0.0171(4) 0.0083(4) 0.0054(4)
N1 0.0258(5) 0.0189(5) 0.0222(5) 0.0122(4) 0.0110(4) 0.0056(4)
N2 0.0299(6) 0.0221(5) 0.0259(6) 0.0135(5) 0.0146(5) 0.0078(5)
N3 0.0283(6) 0.0196(5) 0.0234(5) 0.0130(5) 0.0117(5) 0.0061(4)
N4 0.0341(6) 0.0195(5) 0.0242(6) 0.0133(5) 0.0112(5) 0.0074(5)
N5 0.0381(7) 0.0214(5) 0.0232(6) 0.0132(5) 0.0097(5) 0.0077(5)
N6 0.0345(6) 0.0234(5) 0.0242(6) 0.0148(5) 0.0103(5) 0.0051(5)
N7 0.0310(6) 0.0295(6) 0.0310(7) 0.0135(6) 0.0149(5) 0.0068(5)
N8 0.0340(6) 0.0208(5) 0.0254(6) 0.0147(5) 0.0075(5) 0.0056(5)
N9 0.0275(6) 0.0204(5) 0.0238(5) 0.0138(5) 0.0095(5) 0.0068(4)
N10 0.0423(8) 0.0271(6) 0.0287(6) 0.0179(6) 0.0048(6) 0.0030(6)
N11 0.0511(11) 0.0702(13) 0.0473(10) 0.0232(10) 0.0263(9) 0.0160(10)
N12 0.0534(13) 0.145(3) 0.0645(15) 0.0623(18) 0.0174(11) 0.0289(15)
N13 0.0640(13) 0.0496(11) 0.0878(17) 0.0241(11) 0.0485(13) 0.0067(10)
C1 0.0269(6) 0.0265(6) 0.0272(7) 0.0170(6) 0.0125(5) 0.0077(5)
C2 0.0310(7) 0.0320(7) 0.0378(8) 0.0204(7) 0.0170(6) 0.0052(6)
C3 0.0313(8) 0.0419(9) 0.0446(9) 0.0251(8) 0.0222(7) 0.0099(7)
C4 0.0391(9) 0.0360(8) 0.0438(9) 0.0204(8) 0.0275(8) 0.0163(7)
C5 0.0363(8) 0.0274(7) 0.0364(8) 0.0160(6) 0.0212(7) 0.0109(6)
C6 0.0284(6) 0.0240(6) 0.0270(7) 0.0151(6) 0.0141(5) 0.0086(5)
C7 0.0284(6) 0.0203(6) 0.0239(6) 0.0122(5) 0.0123(5) 0.0066(5)
C8 0.0254(6) 0.0219(6) 0.0231(6) 0.0147(5) 0.0103(5) 0.0053(5)
C9 0.0295(7) 0.0224(6) 0.0265(7) 0.0149(6) 0.0113(5) 0.0051(5)
C10 0.0308(7) 0.0268(7) 0.0344(8) 0.0185(6) 0.0112(6) 0.0017(6)
C11 0.0294(7) 0.0341(8) 0.0381(8) 0.0227(7) 0.0158(6) 0.0053(6)
C12 0.0298(7) 0.0307(7) 0.0320(7) 0.0196(6) 0.0161(6) 0.0087(6)
C13 0.0359(8) 0.0391(9) 0.0435(9) 0.0232(8) 0.0256(7) 0.0131(7)
C14 0.0448(9) 0.0350(8) 0.0443(10) 0.0182(8) 0.0312(8) 0.0157(7)
C15 0.0402(8) 0.0260(7) 0.0340(8) 0.0130(6) 0.0226(7) 0.0096(6)
C16 0.0272(6) 0.0231(6) 0.0241(6) 0.0147(5) 0.0117(5) 0.0068(5)
C17 0.0263(6) 0.0292(7) 0.0253(7) 0.0164(6) 0.0094(5) 0.0049(5)
C18 0.0337(8) 0.0357(8) 0.0344(8) 0.0226(7) 0.0078(7) 0.0069(6)
C19 0.0346(8) 0.0462(10) 0.0334(8) 0.0239(8) 0.0044(7) 0.0069(7)
C20 0.0325(8) 0.0395(9) 0.0292(8) 0.0154(7) 0.0042(6) 0.0009(7)
C21 0.0311(7) 0.0311(7) 0.0263(7) 0.0128(6) 0.0078(6) 0.0020(6)
C22 0.0267(6) 0.0270(7) 0.0234(6) 0.0132(6) 0.0084(5) 0.0027(5)
C23 0.0294(7) 0.0215(6) 0.0254(6) 0.0121(5) 0.0104(5) 0.0037(5)
C24 0.0286(6) 0.0199(6) 0.0249(6) 0.0132(5) 0.0126(5) 0.0069(5)
C25 0.0307(7) 0.0420(9) 0.0315(8) 0.0234(7) 0.0128(6) 0.0058(6)
C26 0.0382(9) 0.0614(12) 0.0495(11) 0.0350(10) 0.0232(8) 0.0153(9)
C27 0.0355(9) 0.0862(18) 0.0658(14) 0.0525(14) 0.0257(10) 0.0166(10)
C28 0.0324(9) 0.0855(17) 0.0548(12) 0.0482(13) 0.0094(9) -0.0060(10)
C29 0.0385(9) 0.0565(12) 0.0411(10) 0.0295(9) 0.0065(8) -0.0099(8)
C30 0.0318(7) 0.0406(9) 0.0315(8) 0.0234(7) 0.0083(6) -0.0013(6)
C31 0.0397(8) 0.0275(7) 0.0274(7) 0.0159(6) 0.0079(6) -0.0012(6)
C32 0.0434(8) 0.0248(6) 0.0220(6) 0.0147(6) 0.0123(6) 0.0107(6)
C33 0.0606(11) 0.0251(7) 0.0302(8) 0.0148(6) 0.0161(8) 0.0108(7)
C34 0.0795(15) 0.0300(8) 0.0306(8) 0.0143(7) 0.0221(9) 0.0242(9)
C35 0.0672(13) 0.0432(10) 0.0330(9) 0.0211(8) 0.0278(9) 0.0308(10)
C36 0.0474(10) 0.0430(9) 0.0309(8) 0.0209(7) 0.0209(7) 0.0220(8)
C37 0.0470(11) 0.0624(13) 0.0487(11) 0.0264(10) 0.0316(9) 0.0222(10)
C38 0.0442(11) 0.0606(14) 0.0651(15) 0.0237(12) 0.0348(11) 0.0074(10)
C39 0.0378(9) 0.0401(9) 0.0488(11) 0.0137(8) 0.0234(8) 0.0027(7)
C40 0.0389(8) 0.0301(7) 0.0245(7) 0.0161(6) 0.0140(6) 0.0137(6)
C41 0.0250(6) 0.0272(7) 0.0271(7) 0.0169(6) 0.0109(5) 0.0064(5)
C42 0.0308(7) 0.0379(8) 0.0324(8) 0.0249(7) 0.0110(6) 0.0083(6)
C43 0.0332(8) 0.0477(10) 0.0312(8) 0.0249(8) 0.0070(6) 0.0070(7)
C44 0.0353(8) 0.0399(9) 0.0281(8) 0.0146(7) 0.0025(7) 0.0025(7)
C45 0.0345(8) 0.0284(7) 0.0290(7) 0.0133(6) 0.0049(6) 0.0036(6)
C46 0.0272(6) 0.0237(6) 0.0246(6) 0.0133(5) 0.0083(5) 0.0058(5)
C47 0.0297(7) 0.0196(6) 0.0274(7) 0.0135(5) 0.0087(6) 0.0051(5)
C48 0.0294(7) 0.0225(6) 0.0259(7) 0.0141(5) 0.0106(5) 0.0069(5)
C49 0.0378(10) 0.0643(14) 0.0514(12) 0.0330(11) 0.0154(9) 0.0091(9)
C50 0.0434(12) 0.0596(15) 0.117(3) 0.0484(17) 0.0198(14) 0.0139(11)
C51 0.0358(9) 0.0751(15) 0.0333(9) 0.0221(10) 0.0131(8) 0.0021(9)
C52 0.0380(10) 0.0726(16) 0.0535(13) 0.0171(12) 0.0198(10) 0.0080(10)
C55 0.0450(10) 0.0384(9) 0.0486(11) 0.0192(9) 0.0210(9) 0.0064(8)
C56 0.096(2) 0.094(2) 0.101(2) 0.058(2) 0.075(2) 0.0425(19)
C60 0.066(6) 0.159(12) 0.113(9) 0.102(9) 0.046(6) 0.033(7)
N15 0.094(3) 0.054(2) 0.074(3) 0.028(2) 0.054(3) 0.033(2)
C61 0.066(3) 0.056(3) 0.052(2) 0.019(2) 0.038(2) 0.014(2)
C63 0.047(3) 0.083(4) 0.112(5) 0.066(4) 0.045(3) 0.025(3)
N16 0.046(3) 0.137(6) 0.143(6) 0.102(6) 0.032(4) 0.012(3)
C64 0.060(4) 0.207(9) 0.100(6) 0.094(6) 0.033(4) 0.016(5)
C65 0.111(4) 0.134(4) 0.121(4) 0.089(4) 0.033(3) 0.015(3)
N18 0.108(8) 0.077(6) 0.139(10) 0.022(6) 0.034(7) -0.004(6)
C67 0.074(6) 0.134(10) 0.070(6) 0.061(7) 0.032(5) 0.027(6)
N17 0.158(7) 0.234(8) 0.225(8) 0.166(7) 0.044(6) -0.019(6)
C62 0.063(7) 0.196(16) 0.085(7) 0.058(8) 0.046(6) 0.014(8)
C66 0.034(3) 0.074(5) 0.039(3) 0.025(3) 0.015(3) 0.000(3)

loop_
_atom_type_symbol
_atom_type_description
_atom_type_scat_dispersion_real
_atom_type_scat_dispersion_imag
_atom_type_scat_source
C C 0.0033 0.0016 'International Tables Vol C Tables 4.2.6.8 and 6.1.1.4'
H H 0.0000 0.0000 'International Tables Vol C Tables 4.2.6.8 and 6.1.1.4'
F F 0.0171 0.0103 'International Tables Vol C Tables 4.2.6.8 and 6.1.1.4'
Fe Fe 0.3463 0.8444 'International Tables Vol C Tables 4.2.6.8 and 6.1.1.4'
N N 0.0061 0.0033 'International Tables Vol C Tables 4.2.6.8 and 6.1.1.4'
O O 0.0106 0.0060 'International Tables Vol C Tables 4.2.6.8 and 6.1.1.4'
S S 0.1246 0.1234 'International Tables Vol C Tables 4.2.6.8 and 6.1.1.4'

loop_
_geom_angle_atom_site_label_1
_geom_angle_atom_site_label_2
_geom_angle_atom_site_label_3
_geom_angle
_geom_angle_site_symmetry_3
O1 Fe1 O2 90.40(6) .
O1 Fe1 N1 95.56(6) .
O2 Fe1 N1 89.55(6) .
O1 Fe1 N3 87.12(6) .
O2 Fe1 N3 95.30(6) .
N1 Fe1 N3 174.44(5) .
O1 Fe1 N2 177.33(5) .
O2 Fe1 N2 87.34(6) .
N1 Fe1 N2 83.00(6) .
N3 Fe1 N2 94.50(6) .
O1 Fe1 S1 93.05(4) .
O2 Fe1 S1 176.54(4) .
N1 Fe1 S1 89.86(6) .
N3 Fe1 S1 85.14(6) .
N2 Fe1 S1 89.20(5) .
O4 Fe2 O3 90.51(6) .
O4 Fe2 N9 86.46(7) .
O3 Fe2 N9 104.13(6) .
O4 Fe2 N7 87.39(6) .
O3 Fe2 N7 160.91(5) .
N9 Fe2 N7 94.68(6) .
O4 Fe2 N6 109.08(6) .
O3 Fe2 N6 86.91(6) .
N9 Fe2 N6 161.08(5) .
N7 Fe2 N6 75.90(6) .
O4 Fe2 S2 165.20(4) .
O3 Fe2 S2 96.87(4) .
N9 Fe2 S2 79.32(6) .
N7 Fe2 S2 89.69(5) .
N6 Fe2 S2 84.20(6) .
C24 S1 Fe1 96.32(7) .
C48 S2 Fe2 97.47(7) .
C1 O1 Fe1 125.69(10) .
C17 O2 Fe1 125.19(10) .
C25 O3 Fe2 130.38(11) .
C41 O4 Fe2 135.95(10) .
C7 N1 C8 121.21(12) .
C7 N1 Fe1 125.06(10) .
C8 N1 Fe1 113.73(10) .
C15 N2 C16 119.00(14) .
C15 N2 Fe1 128.39(11) .
C16 N2 Fe1 112.61(10) .
C23 N3 N4 113.93(12) .
C23 N3 Fe1 124.26(11) .
N4 N3 Fe1 121.79(10) .
C24 N4 N3 113.04(12) .
C24 N5 H5A 120.0 .
C24 N5 H5B 120.0 .
H5A N5 H5B 120.0 .
C31 N6 C32 120.01(14) .
C31 N6 Fe2 123.80(12) .
C32 N6 Fe2 115.21(10) .
C39 N7 C40 119.16(16) .
C39 N7 Fe2 124.26(13) .
C40 N7 Fe2 116.55(11) .
C48 N8 N9 114.85(12) .
C47 N9 N8 112.57(12) .
C47 N9 Fe2 124.87(10) .
N8 N9 Fe2 122.56(10) .
C48 N10 H10A 120.0 .
C48 N10 H10B 120.0 .
H10A N10 H10B 120.0 .
O1 C1 C2 117.17(14) .
O1 C1 C6 125.07(13) .
C2 C1 C6 117.77(14) .
C3 C2 C1 121.77(15) .
C3 C2 H2 119.1 .
C1 C2 H2 119.1 .
C2 C3 C4 118.77(15) .
C2 C3 H3 120.6 .
C4 C3 H3 120.6 .
C5 C4 F1 119.47(16) .
C5 C4 C3 122.39(16) .
F1 C4 C3 118.15(16) .
C4 C5 C6 119.83(15) .
C4 C5 H5 120.1 .
C6 C5 H5 120.1 .
C5 C6 C1 119.45(14) .
C5 C6 C7 116.92(14) .
C1 C6 C7 123.62(13) .
N1 C7 C6 124.84(13) .
N1 C7 H7 117.6 .
C6 C7 H7 117.6 .
C9 C8 C16 119.33(13) .
C9 C8 N1 127.43(14) .
C16 C8 N1 113.24(12) .
C8 C9 C10 119.67(14) .
C8 C9 H9 120.2 .
C10 C9 H9 120.2 .
C11 C10 C9 121.69(15) .
C11 C10 H10 119.2 .
C9 C10 H10 119.2 .
C10 C11 C12 120.00(15) .
C10 C11 H11 120.0 .
C12 C11 H11 120.0 .
C16 C12 C13 117.16(15) .
C16 C12 C11 118.22(15) .
C13 C12 C11 124.60(15) .
C14 C13 C12 119.46(16) .
C14 C13 H13 120.3 .
C12 C13 H13 120.3 .
C13 C14 C15 119.88(16) .
C13 C14 H14 120.1 .
C15 C14 H14 120.1 .
N2 C15 C14 122.16(16) .
N2 C15 H15 118.9 .
C14 C15 H15 118.9 .
N2 C16 C12 122.25(14) .
N2 C16 C8 116.69(13) .
C12 C16 C8 121.05(14) .
O2 C17 C18 118.23(14) .
O2 C17 C22 124.38(14) .
C18 C17 C22 117.39(15) .
C19 C18 C17 121.66(16) .
C19 C18 H18 119.2 .
C17 C18 H18 119.2 .
C18 C19 C20 120.72(17) .
C18 C19 H19 119.6 .
C20 C19 H19 119.6 .
C21 C20 C19 118.73(17) .
C21 C20 H20 120.6 .
C19 C20 H20 120.6 .
C20 C21 C22 122.16(16) .
C20 C21 H21 118.9 .
C22 C21 H21 118.9 .
C21 C22 C17 119.33(14) .
C21 C22 C23 116.74(14) .
C17 C22 C23 123.92(14) .
N3 C23 C22 125.49(14) .
N3 C23 H23 117.3 .
C22 C23 H23 117.3 .
N4 C24 N5 119.34(13) .
N4 C24 S1 123.60(11) .
N5 C24 S1 117.02(11) .
O3 C25 C26 119.26(18) .
O3 C25 C30 122.66(16) .
C26 C25 C30 118.07(17) .
C27 C26 C25 121.2(2) .
C27 C26 H26 119.4 .
C25 C26 H26 119.4 .
C28 C27 C26 119.3(2) .
C28 C27 H27 120.4 .
C26 C27 H27 120.4 .
C29 C28 F2 119.5(3) .
C29 C28 C27 122.2(2) .
F2 C28 C27 118.3(2) .
C28 C29 C30 120.0(2) .
C28 C29 H29 120.0 .
C30 C29 H29 120.0 .
C29 C30 C25 119.24(18) .
C29 C30 C31 116.56(18) .
C25 C30 C31 124.20(15) .
N6 C31 C30 126.20(16) .
N6 C31 H31 116.9 .
C30 C31 H31 116.9 .
C33 C32 N6 126.80(17) .
C33 C32 C40 118.36(17) .
N6 C32 C40 114.83(14) .
C32 C33 C34 120.21(19) .
C32 C33 H33 119.9 .
C34 C33 H33 119.9 .
C35 C34 C33 122.10(18) .
C35 C34 H34 119.0 .
C33 C34 H34 118.9 .
C34 C35 C36 119.61(18) .
C34 C35 H35 120.2 .
C36 C35 H35 120.2 .
C37 C36 C40 117.52(18) .
C37 C36 C35 123.90(18) .
C40 C36 C35 118.58(19) .
C38 C37 C36 119.86(19) .
C38 C37 H37 120.1 .
C36 C37 H37 120.1 .
C37 C38 C39 119.2(2) .
C37 C38 H38 120.4 .
C39 C38 H38 120.4 .
N7 C39 C38 122.7(2) .
N7 C39 H39 118.6 .
C38 C39 H39 118.6 .
N7 C40 C36 121.53(17) .
N7 C40 C32 117.37(15) .
C36 C40 C32 121.09(16) .
O4 C41 C42 120.02(14) .
O4 C41 C46 121.89(13) .
C42 C41 C46 118.09(15) .
C43 C42 C41 121.06(16) .
C43 C42 H42 119.5 .
C41 C42 H42 119.5 .
C42 C43 C44 121.13(16) .
C42 C43 H43 119.4 .
C44 C43 H43 119.4 .
C45 C44 C43 118.87(17) .
C45 C44 H44 120.6 .
C43 C44 H44 120.6 .
C44 C45 C46 121.44(16) .
C44 C45 H45 119.3 .
C46 C45 H45 119.3 .
C45 C46 C41 119.41(14) .
C45 C46 C47 117.80(14) .
C41 C46 C47 122.79(14) .
N9 C47 C46 127.06(13) .
N9 C47 H47 116.5 .
C46 C47 H47 116.5 .
N8 C48 N10 116.99(14) .
N8 C48 S2 125.68(12) .
N10 C48 S2 117.30(12) .
N11 C49 C50 176.7(3) .
C49 C50 H50A 109.5 .
C49 C50 H50B 109.5 .
H50A C50 H50B 109.5 .
C49 C50 H50C 109.5 .
H50A C50 H50C 109.5 .
H50B C50 H50C 109.5 .
N12 C51 C52 178.3(3) .
C51 C52 H52A 109.5 .
C51 C52 H52B 109.5 .
H52A C52 H52B 109.5 .
C51 C52 H52C 109.5 .
H52A C52 H52C 109.5 .
H52B C52 H52C 109.5 .
N13 C55 C56 179.2(3) .
C55 C56 H56A 109.5 .
C55 C56 H56B 109.5 .
H56A C56 H56B 109.5 .
C55 C56 H56C 109.5 .
H56A C56 H56C 109.5 .
H56B C56 H56C 109.5 .
C61 C60 H60A 109.5 .
C61 C60 H60B 109.5 .
H60A C60 H60B 109.5 .
C61 C60 H60C 109.5 .
H60A C60 H60C 109.5 .
H60B C60 H60C 109.5 .
C61 N15 N15 161.8(6) 2_665
N15 C61 C60 178.3(9) .
N16 C63 C62 178.7(11) .
C65 C64 H64A 109.5 .
C65 C64 H64B 109.5 .
H64A C64 H64B 109.5 .
C65 C64 H64C 109.5 .
H64A C64 H64C 109.5 .
H64B C64 H64C 109.5 .
N17 C65 C64 177.3(13) .
N18 C67 C66 178.9(12) .
C63 C62 H62A 109.5 .
C63 C62 H62B 109.5 .
H62A C62 H62B 109.5 .
C63 C62 H62C 109.5 .
H62A C62 H62C 109.5 .
H62B C62 H62C 109.5 .
C67 C66 H66A 109.5 .
C67 C66 H66B 109.5 .
H66A C66 H66B 109.5 .
C67 C66 H66C 109.5 .
H66A C66 H66C 109.5 .
H66B C66 H66C 109.5 .

loop_
_geom_bond_atom_site_label_1
_geom_bond_atom_site_label_2
_geom_bond_distance
_geom_bond_site_symmetry_2
Fe1 O1 1.8824(11) .
Fe1 O2 1.9094(13) .
Fe1 N1 1.9305(15) .
Fe1 N3 1.9444(14) .
Fe1 N2 1.9804(13) .
Fe1 S1 2.2250(9) .
Fe2 O4 1.9137(15) .
Fe2 O3 1.9496(12) .
Fe2 N9 2.1302(14) .
Fe2 N7 2.1463(15) .
Fe2 N6 2.1577(17) .
Fe2 S2 2.4143(10) .
S1 C24 1.7393(16) .
S2 C48 1.7301(16) .
F1 C4 1.365(2) .
F2 C28 1.367(2) .
O1 C1 1.3131(18) .
O2 C17 1.314(2) .
O3 C25 1.314(2) .
O4 C41 1.310(2) .
N1 C7 1.2978(19) .
N1 C8 1.4232(18) .
N2 C15 1.325(2) .
N2 C16 1.365(2) .
N3 C23 1.293(2) .
N3 N4 1.3980(17) .
N4 C24 1.313(2) .
N5 C24 1.3445(18) .
N5 H5A 0.8800 .
N5 H5B 0.8800 .
N6 C31 1.297(2) .
N6 C32 1.421(2) .
N7 C39 1.323(2) .
N7 C40 1.361(2) .
N8 C48 1.312(2) .
N8 N9 1.3900(17) .
N9 C47 1.303(2) .
N10 C48 1.3523(19) .
N10 H10A 0.8800 .
N10 H10B 0.8800 .
N11 C49 1.142(3) .
N12 C51 1.120(3) .
N13 C55 1.125(3) .
C1 C2 1.418(2) .
C1 C6 1.424(2) .
C2 C3 1.376(2) .
C2 H2 0.9500 .
C3 C4 1.390(3) .
C3 H3 0.9500 .
C4 C5 1.359(2) .
C5 C6 1.415(2) .
C5 H5 0.9500 .
C6 C7 1.430(2) .
C7 H7 0.9500 .
C8 C9 1.378(2) .
C8 C16 1.415(2) .
C9 C10 1.412(2) .
C9 H9 0.9500 .
C10 C11 1.369(2) .
C10 H10 0.9500 .
C11 C12 1.417(2) .
C11 H11 0.9500 .
C12 C16 1.413(2) .
C12 C13 1.417(2) .
C13 C14 1.366(3) .
C13 H13 0.9500 .
C14 C15 1.405(2) .
C14 H14 0.9500 .
C15 H15 0.9500 .
C17 C18 1.417(2) .
C17 C22 1.424(2) .
C18 C19 1.382(3) .
C18 H18 0.9500 .
C19 C20 1.397(3) .
C19 H19 0.9500 .
C20 C21 1.378(2) .
C20 H20 0.9500 .
C21 C22 1.407(2) .
C21 H21 0.9500 .
C22 C23 1.444(2) .
C23 H23 0.9500 .
C25 C26 1.409(3) .
C25 C30 1.419(3) .
C26 C27 1.382(3) .
C26 H26 0.9500 .
C27 C28 1.376(4) .
C27 H27 0.9500 .
C28 C29 1.354(3) .
C29 C30 1.415(2) .
C29 H29 0.9500 .
C30 C31 1.438(3) .
C31 H31 0.9500 .
C32 C33 1.376(2) .
C32 C40 1.423(2) .
C33 C34 1.415(3) .
C33 H33 0.9500 .
C34 C35 1.355(3) .
C34 H34 0.9500 .
C35 C36 1.417(3) .
C35 H35 0.9500 .
C36 C37 1.413(3) .
C36 C40 1.415(2) .
C37 C38 1.358(4) .
C37 H37 0.9500 .
C38 C39 1.402(3) .
C38 H38 0.9500 .
C39 H39 0.9500 .
C41 C42 1.410(2) .
C41 C46 1.417(2) .
C42 C43 1.376(3) .
C42 H42 0.9500 .
C43 C44 1.397(3) .
C43 H43 0.9500 .
C44 C45 1.378(2) .
C44 H44 0.9500 .
C45 C46 1.411(2) .
C45 H45 0.9500 .
C46 C47 1.438(2) .
C47 H47 0.9500 .
C49 C50 1.452(4) .
C50 H50A 0.9800 .
C50 H50B 0.9800 .
C50 H50C 0.9800 .
C51 C52 1.450(3) .
C52 H52A 0.9800 .
C52 H52B 0.9800 .
C52 H52C 0.9800 .
C55 C56 1.437(3) .
C56 H56A 0.9800 .
C56 H56B 0.9800 .
C56 H56C 0.9800 .
C60 C61 1.455(10) .
C60 H60A 0.9800 .
C60 H60B 0.9800 .
C60 H60C 0.9800 .
N15 C61 1.146(6) .
N15 N15 1.602(10) 2_665
C63 N16 1.130(7) .
C63 C62 1.462(11) .
C64 C65 1.473(9) .
C64 H64A 0.9800 .
C64 H64B 0.9800 .
C64 H64C 0.9800 .
C65 N17 1.173(7) .
N18 C67 1.176(8) .
C67 C66 1.454(10) .
C62 H62A 0.9800 .
C62 H62B 0.9800 .
C62 H62C 0.9800 .
C66 H66A 0.9800 .
C66 H66B 0.9800 .
C66 H66C 0.9800 .
